data_2242858
loop_
_publ_author_name
'Pedrini, Alessandro'

_publ_section_title
;
 Host--guest supramolecular interactions between a resorcinarene-based
 cavitand bearing a --COOH moiety and acetic acid
;
_journal_issue 3
_journal_name_full 'Acta Crystallographica Section E'
_journal_page_first 397
_journal_page_last 401
_journal_paper_doi 10.1107/S2056989019002512
_journal_volume 75
_journal_year 2019
_chemical_formula_iupac 'C37 H32 O10, 2C2 H4 O2'
_chemical_formula_moiety 'C37 H32 O10, 2(C2 H4 O2)'
_chemical_formula_sum 'C41 H40 O14'
_chemical_formula_weight 756.73
_chemical_name_systematic
'5,11,17,23-Tetramethyl-4,24:6,10:12,16:18,22-tetrakis(methylenedioxy)resorcin[4]arene acetic acid disolvate'
_space_group_crystal_system triclinic
_space_group_IT_number 2
_space_group_name_Hall '-P 1'
_space_group_name_H-M_alt 'P -1'
_symmetry_space_group_name_Hall '-P 1'
_symmetry_space_group_name_H-M 'P -1'
_atom_sites_solution_hydrogens mixed
_atom_sites_solution_primary direct
_atom_sites_solution_secondary difmap
_audit_creation_method SHELXL-2014/7
_cell_angle_alpha 91.7100(10)
_cell_angle_beta 105.7280(10)
_cell_angle_gamma 111.9800(10)
_cell_formula_units_Z 2
_cell_length_a 11.7576(7)
_cell_length_b 11.9561(8)
_cell_length_c 14.1979(9)
_cell_measurement_reflns_used 825
_cell_measurement_temperature 190(2)
_cell_measurement_theta_max 30.66
_cell_measurement_theta_min 1.5
_cell_volume 1762.13(19)
_computing_cell_refinement
;
SAINT (Bruker, 2008)
;
_computing_data_collection
;
APEX2 (Bruker, 2008)
;
_computing_data_reduction
;
SAINT (Bruker, 2008)
;
_computing_molecular_graphics
;
Mercury (Macrae <i>et al.</i>,  2008)
;
_computing_publication_material
;
WinGX (Farrugia, 2012), PARST (Nardelli, 1995),
SHELXL2014 (Sheldrick, 2015) and publCIF (Westrip, 2010)
;
_computing_structure_refinement
;
SHELXL2014 (Sheldrick, 2015)
;
_computing_structure_solution
;
SIR97 (Altomare <i>et al.</i>,  1999)
;
_diffrn_ambient_temperature 190(2)
_diffrn_measured_fraction_theta_full 1.000
_diffrn_measured_fraction_theta_max 0.984
_diffrn_measurement_device_type 'Bruker APEXII CCD area-detector'
_diffrn_measurement_method omega-scan
_diffrn_radiation_monochromator graphite
_diffrn_radiation_source 'fine-focus sealed tube'
_diffrn_radiation_type MoK\a
_diffrn_radiation_wavelength 0.71069
_diffrn_reflns_av_R_equivalents 0.0346
_diffrn_reflns_av_unetI/netI 0.0484
_diffrn_reflns_limit_h_max 16
_diffrn_reflns_limit_h_min -16
_diffrn_reflns_limit_k_max 16
_diffrn_reflns_limit_k_min -16
_diffrn_reflns_limit_l_max 20
_diffrn_reflns_limit_l_min -20
_diffrn_reflns_number 27938
_diffrn_reflns_theta_full 25.240
_diffrn_reflns_theta_max 30.657
_diffrn_reflns_theta_min 1.506
_diffrn_standards_decay_% 0
_diffrn_standards_interval_count 0
_diffrn_standards_interval_time 0
_diffrn_standards_number 0
_exptl_absorpt_coefficient_mu 0.108
_exptl_absorpt_correction_T_max 0.7461
_exptl_absorpt_correction_T_min 0.6654
_exptl_absorpt_correction_type multi-scan
_exptl_absorpt_process_details
;
(SADABS; Bruker, 2008)
;
_exptl_crystal_colour colourless
_exptl_crystal_density_diffrn 1.426
_exptl_crystal_density_method 'not measured'
_exptl_crystal_description prismatic
_exptl_crystal_F_000 796
_exptl_crystal_size_max 0.10
_exptl_crystal_size_mid 0.09
_exptl_crystal_size_min 0.07
_refine_diff_density_max 1.181
_refine_diff_density_min -1.059
_refine_ls_extinction_method none
_refine_ls_goodness_of_fit_ref 1.105
_refine_ls_hydrogen_treatment mixed
_refine_ls_matrix_type full
_refine_ls_number_parameters 540
_refine_ls_number_reflns 10718
_refine_ls_number_restraints 1
_refine_ls_restrained_S_all 1.105
_refine_ls_R_factor_all 0.1018
_refine_ls_R_factor_gt 0.0668
_refine_ls_shift/su_max 0.000
_refine_ls_shift/su_mean 0.000
_refine_ls_structure_factor_coef Fsqd
_refine_ls_weighting_details 'w=1/[\s^2^(Fo^2^)+(0.1037P)^2^+0.8387P] where P=(Fo^2^+2Fc^2^)/3'
_refine_ls_weighting_scheme calc
_refine_ls_wR_factor_gt 0.1882
_refine_ls_wR_factor_ref 0.2207
_reflns_number_gt 6891
_reflns_number_total 10718
_reflns_threshold_expression 'I > 2\s(I)'
_cod_data_source_file su5481sup1.cif
_cod_data_source_block I
_cod_original_cell_volume 1762.12(19)
_cod_database_code 2242858
_shelx_space_group_comment
;
The symmetry employed for this shelxl refinement is uniquely defined
by the following loop, which should always be used as a source of
symmetry information in preference to the above space-group names.
They are only intended as comments.
;

loop_
_space_group_symop_operation_xyz
'x, y, z'
'-x, -y, -z'

loop_
_atom_site_type_symbol
_atom_site_label
_atom_site_fract_x
_atom_site_fract_y
_atom_site_fract_z
_atom_site_U_iso_or_equiv
_atom_site_adp_type
_atom_site_calc_flag
_atom_site_occupancy
_atom_site_disorder_assembly
_atom_site_disorder_group
O O1A 0.61841(17) 0.66131(14) 0.39569(12) 0.0307(3) Uani d 1 . .
O O2A 0.62737(17) 0.69320(14) 0.23478(12) 0.0315(4) Uani d 1 . .
O O1B 0.74103(16) 0.49840(15) -0.00175(12) 0.0313(4) Uani d 1 . .
O O2B 0.81811(16) 0.34225(14) 0.00109(11) 0.0290(3) Uani d 1 . .
O O1C 0.88379(15) 0.06566(14) 0.22558(11) 0.0286(3) Uani d 1 . .
O O2C 0.85750(15) 0.02305(14) 0.38186(11) 0.0277(3) Uani d 1 . .
O O1D 0.71334(17) 0.18216(15) 0.61609(11) 0.0326(4) Uani d 1 . .
O O2D 0.71907(16) 0.37445(15) 0.58604(12) 0.0337(4) Uani d 1 . .
O O3D 0.7059(2) 0.25775(19) 0.80637(13) 0.0497(5) Uani d 1 . .
H H3D 0.7476 0.2875 0.8658 0.075 Uiso calc 1 . .
O O4D 0.8577(2) 0.4168(2) 0.77768(14) 0.0557(6) Uani d 1 . .
C C1A 0.4502(2) 0.32928(19) 0.36199(15) 0.0248(4) Uani d 1 . .
H H1A 0.3770 0.2663 0.3171 0.030 Uiso calc 1 . .
C C2A 0.4844(2) 0.44747(19) 0.34042(15) 0.0247(4) Uani d 1 . .
C C3A 0.5888(2) 0.53913(19) 0.40881(16) 0.0252(4) Uani d 1 . .
C C4A 0.6633(2) 0.51474(19) 0.49382(16) 0.0264(4) Uani d 1 . .
C C5A 0.6277(2) 0.3920(2) 0.50878(15) 0.0255(4) Uani d 1 . .
C C6A 0.5183(2) 0.29861(18) 0.44650(15) 0.0230(4) Uani d 1 . .
C C7A 0.7794(2) 0.6150(2) 0.56418(18) 0.0328(5) Uani d 1 . .
H H7A1 0.8570 0.6196 0.5483 0.049 Uiso calc 1 . .
H H7A2 0.7865 0.5979 0.6321 0.049 Uiso calc 1 . .
H H7A3 0.7703 0.6929 0.5579 0.049 Uiso calc 1 . .
C C8A 0.4204(2) 0.4732(2) 0.24062(16) 0.0272(4) Uani d 1 . .
H H8A1 0.4112 0.5517 0.2483 0.033 Uiso calc 1 . .
H H8A2 0.3335 0.4079 0.2112 0.033 Uiso calc 1 . .
C C9A 0.6990(2) 0.7078(2) 0.33572(17) 0.0306(5) Uani d 1 . .
H H9A1 0.7577 0.6650 0.3416 0.037 Uiso calc 1 . .
H H9A2 0.7524 0.7955 0.3599 0.037 Uiso calc 1 . .
C C1B 0.4841(2) 0.3757(2) 0.11308(15) 0.0241(4) Uani d 1 . .
H H1B 0.4148 0.3010 0.1108 0.029 Uiso calc 1 . .
C C2B 0.5640(2) 0.3789(2) 0.05574(15) 0.0255(4) Uani d 1 . .
C C3B 0.6641(2) 0.4898(2) 0.05990(15) 0.0266(4) Uani d 1 . .
C C4B 0.6875(2) 0.5953(2) 0.11919(16) 0.0277(4) Uani d 1 . .
C C5B 0.6060(2) 0.58683(19) 0.17643(15) 0.0266(4) Uani d 1 . .
C C6B 0.5029(2) 0.4789(2) 0.17391(15) 0.0247(4) Uani d 1 . .
C C7B 0.7971(3) 0.7142(2) 0.1225(2) 0.0386(6) Uani d 1 . .
H H7B1 0.8737 0.7218 0.1759 0.058 Uiso calc 1 . .
H H7B2 0.7730 0.7822 0.1344 0.058 Uiso calc 1 . .
H H7B3 0.8158 0.7159 0.0592 0.058 Uiso calc 1 . .
C C8B 0.5480(2) 0.2652(2) -0.00619(15) 0.0267(4) Uani d 1 . .
H H8B1 0.5677 0.2866 -0.0684 0.032 Uiso calc 1 . .
H H8B2 0.4576 0.2054 -0.0235 0.032 Uiso calc 1 . .
C C9B 0.8468(2) 0.4669(2) 0.03529(18) 0.0312(5) Uani d 1 . .
H H9B1 0.8731 0.4800 0.1085 0.037 Uiso calc 1 . .
H H9B2 0.9201 0.5210 0.0145 0.037 Uiso calc 1 . .
C C1C 0.5923(2) 0.11493(19) 0.10363(15) 0.0244(4) Uani d 1 . .
H H1C 0.5037 0.0828 0.0994 0.029 Uiso calc 1 . .
C C2C 0.6718(2) 0.06587(18) 0.16276(15) 0.0233(4) Uani d 1 . .
C C3C 0.8018(2) 0.11562(19) 0.16907(15) 0.0245(4) Uani d 1 . .
C C4C 0.8535(2) 0.20992(19) 0.11752(15) 0.0256(4) Uani d 1 . .
C C5C 0.7676(2) 0.25376(19) 0.05860(15) 0.0246(4) Uani d 1 . .
C C6C 0.6373(2) 0.20898(19) 0.05054(14) 0.0243(4) Uani d 1 . .
C C7C 0.9953(2) 0.2644(2) 0.12599(19) 0.0341(5) Uani d 1 . .
H H7C1 1.0426 0.2346 0.1802 0.051 Uiso calc 1 . .
H H7C2 1.0281 0.3535 0.1394 0.051 Uiso calc 1 . .
H H7C3 1.0070 0.2402 0.0639 0.051 Uiso calc 1 . .
C C8C 0.6212(2) -0.03119(18) 0.22414(15) 0.0247(4) Uani d 1 . .
H H8C1 0.6643 -0.0885 0.2268 0.030 Uiso calc 1 . .
H H8C2 0.5276 -0.0779 0.1928 0.030 Uiso calc 1 . .
C C9C 0.9316(2) 0.1039(2) 0.33057(16) 0.0282(4) Uani d 1 . .
H H9C1 1.0215 0.1107 0.3551 0.034 Uiso calc 1 . .
H H9C2 0.9322 0.1858 0.3447 0.034 Uiso calc 1 . .
C C1D 0.5546(2) 0.05972(18) 0.35141(15) 0.0240(4) Uani d 1 . .
H H1D 0.4756 0.0430 0.3014 0.029 Uiso calc 1 . .
C C2D 0.5737(2) 0.11712(18) 0.44457(15) 0.0237(4) Uani d 1 . .
C C3D 0.6879(2) 0.13624(19) 0.51763(15) 0.0249(4) Uani d 1 . .
C C4D 0.7843(2) 0.10523(19) 0.49908(15) 0.0252(4) Uani d 1 . .
C C5D 0.7613(2) 0.05246(18) 0.40257(16) 0.0248(4) Uani d 1 . .
C C6D 0.6453(2) 0.02588(18) 0.32814(15) 0.0233(4) Uani d 1 . .
C C7D 0.9073(2) 0.1284(2) 0.57884(18) 0.0365(5) Uani d 1 . .
H H7D1 0.9487 0.2149 0.6071 0.055 Uiso calc 1 . .
H H7D2 0.9651 0.1067 0.5508 0.055 Uiso calc 1 . .
H H7D3 0.8887 0.0788 0.6308 0.055 Uiso calc 1 . .
C C8D 0.4749(2) 0.16357(19) 0.45784(16) 0.0250(4) Uani d 1 . .
H H8D1 0.4644 0.1525 0.5243 0.030 Uiso calc 1 . .
H H8D2 0.3907 0.1163 0.4078 0.030 Uiso calc 1 . .
C C9D 0.6807(2) 0.2806(2) 0.63988(16) 0.0307(5) Uani d 1 . .
C C10D 0.7613(3) 0.3273(2) 0.74892(17) 0.0342(5) Uani d 1 . .
O O1' 0.9221(6) 0.5528(5) 0.3967(5) 0.0456(16) Uani d 0.344(4) A 2
O O2' 0.9045(7) 0.3631(6) 0.4379(5) 0.065(2) Uani d 0.344(4) A 2
H H2' 0.9756 0.4048 0.4801 0.097 Uiso calc 0.344(4) A 2
C C1' 0.8681(10) 0.4324(9) 0.3810(7) 0.048(2) Uani d 0.344(4) A 2
C C2' 0.754(2) 0.375(2) 0.2966(12) 0.052(4) Uani d 0.344(4) A 2
H H2A' 0.7373 0.4382 0.2595 0.078 Uiso calc 0.344(4) A 2
H H2B' 0.7682 0.3191 0.2537 0.078 Uiso calc 0.344(4) A 2
H H2C' 0.6806 0.3302 0.3193 0.078 Uiso calc 0.344(4) A 2
O O1 0.9054(4) 0.5722(3) 0.3241(4) 0.0692(10) Uani d 0.656(4) A 1
O O2 0.9718(3) 0.4287(3) 0.3080(4) 0.0692(10) Uani d 0.656(4) A 1
H H2 1.0335 0.4875 0.2996 0.104 Uiso calc 0.656(4) A 1
C C1 0.8883(4) 0.4674(3) 0.3251(3) 0.0339(9) Uani d 0.656(4) A 1
C C2 0.7677(9) 0.3670(9) 0.3298(6) 0.0424(18) Uani d 0.656(4) A 1
H H2A 0.6993 0.3974 0.3210 0.064 Uiso calc 0.656(4) A 1
H H2B 0.7835 0.3387 0.3942 0.064 Uiso calc 0.656(4) A 1
H H2C 0.7412 0.2992 0.2772 0.064 Uiso calc 0.656(4) A 1
O O3 1.1809(2) 0.0884(3) 0.2430(2) 0.0782(8) Uani d 1 . .
O O4 1.0071(2) -0.0252(2) 0.12312(17) 0.0552(6) Uani d 1 . .
H H4 0.9719 0.0042 0.1553 0.083 Uiso calc 1 . .
C C3 1.1327(3) 0.0238(3) 0.1649(2) 0.0479(7) Uani d 1 . .
C C4 1.2037(4) -0.0085(5) 0.1052(3) 0.0868(14) Uani d 1 . .
H H4A 1.1692 0.0002 0.0360 0.130 Uiso calc 1 . .
H H4B 1.1941 -0.0931 0.1093 0.130 Uiso calc 1 . .
H H4C 1.2951 0.0458 0.1304 0.130 Uiso calc 1 . .
H H9D 0.596(3) 0.271(2) 0.6529(14) 0.066(10) Uiso d 1 . .

loop_
_atom_site_aniso_label
_atom_site_aniso_U_11
_atom_site_aniso_U_22
_atom_site_aniso_U_33
_atom_site_aniso_U_12
_atom_site_aniso_U_13
_atom_site_aniso_U_23
O1A 0.0451(9) 0.0222(7) 0.0330(8) 0.0172(7) 0.0192(7) 0.0072(6)
O2A 0.0485(10) 0.0248(8) 0.0304(8) 0.0206(7) 0.0170(7) 0.0084(6)
O1B 0.0397(9) 0.0378(9) 0.0299(8) 0.0239(7) 0.0182(7) 0.0145(7)
O2B 0.0413(9) 0.0316(8) 0.0255(7) 0.0207(7) 0.0181(7) 0.0112(6)
O1C 0.0335(8) 0.0308(8) 0.0311(8) 0.0198(7) 0.0141(7) 0.0091(6)
O2C 0.0335(8) 0.0264(8) 0.0322(8) 0.0178(7) 0.0150(7) 0.0098(6)
O1D 0.0508(10) 0.0345(9) 0.0207(7) 0.0260(8) 0.0105(7) 0.0058(6)
O2D 0.0340(9) 0.0319(9) 0.0318(8) 0.0119(7) 0.0058(7) 0.0100(7)
O3D 0.0628(13) 0.0514(12) 0.0236(8) 0.0115(10) 0.0116(8) 0.0074(8)
O4D 0.0542(12) 0.0589(13) 0.0321(10) 0.0013(10) 0.0096(9) 0.0044(9)
C1A 0.0258(10) 0.0252(10) 0.0262(10) 0.0111(8) 0.0111(8) 0.0035(8)
C2A 0.0286(10) 0.0274(10) 0.0256(10) 0.0147(9) 0.0146(8) 0.0062(8)
C3A 0.0329(11) 0.0211(9) 0.0269(10) 0.0124(8) 0.0150(8) 0.0035(8)
C4A 0.0290(10) 0.0254(10) 0.0274(10) 0.0109(8) 0.0128(8) 0.0027(8)
C5A 0.0281(10) 0.0267(10) 0.0246(10) 0.0124(8) 0.0102(8) 0.0055(8)
C6A 0.0269(10) 0.0221(9) 0.0255(9) 0.0109(8) 0.0149(8) 0.0052(7)
C7A 0.0309(11) 0.0281(11) 0.0348(12) 0.0086(9) 0.0079(9) 0.0003(9)
C8A 0.0300(11) 0.0300(11) 0.0278(10) 0.0173(9) 0.0108(8) 0.0053(8)
C9A 0.0404(13) 0.0224(10) 0.0312(11) 0.0118(9) 0.0152(10) 0.0063(8)
C1B 0.0248(10) 0.0262(10) 0.0218(9) 0.0128(8) 0.0038(8) 0.0038(7)
C2B 0.0307(11) 0.0300(11) 0.0193(9) 0.0175(9) 0.0049(8) 0.0054(8)
C3B 0.0325(11) 0.0328(11) 0.0234(10) 0.0195(9) 0.0121(8) 0.0105(8)
C4B 0.0339(11) 0.0276(10) 0.0263(10) 0.0156(9) 0.0107(9) 0.0124(8)
C5B 0.0373(12) 0.0238(10) 0.0235(10) 0.0175(9) 0.0088(9) 0.0058(8)
C6B 0.0281(10) 0.0297(10) 0.0221(9) 0.0174(9) 0.0078(8) 0.0068(8)
C7B 0.0436(14) 0.0295(12) 0.0452(14) 0.0115(11) 0.0210(12) 0.0109(10)
C8B 0.0297(11) 0.0331(11) 0.0196(9) 0.0163(9) 0.0059(8) 0.0023(8)
C9B 0.0336(12) 0.0310(11) 0.0358(12) 0.0155(10) 0.0169(10) 0.0109(9)
C1C 0.0263(10) 0.0244(10) 0.0212(9) 0.0099(8) 0.0059(8) -0.0027(7)
C2C 0.0292(10) 0.0194(9) 0.0214(9) 0.0093(8) 0.0089(8) 0.0000(7)
C3C 0.0311(11) 0.0244(10) 0.0238(9) 0.0157(8) 0.0103(8) 0.0046(8)
C4C 0.0299(11) 0.0266(10) 0.0240(10) 0.0125(9) 0.0119(8) 0.0038(8)
C5C 0.0329(11) 0.0252(10) 0.0201(9) 0.0139(9) 0.0116(8) 0.0036(7)
C6C 0.0312(11) 0.0260(10) 0.0170(9) 0.0141(8) 0.0058(8) -0.0016(7)
C7C 0.0318(12) 0.0378(13) 0.0394(13) 0.0169(10) 0.0161(10) 0.0129(10)
C8C 0.0302(11) 0.0175(9) 0.0259(10) 0.0083(8) 0.0101(8) 0.0007(7)
C9C 0.0275(11) 0.0277(11) 0.0324(11) 0.0137(9) 0.0096(9) 0.0069(9)
C1D 0.0253(10) 0.0185(9) 0.0260(10) 0.0062(8) 0.0078(8) 0.0043(7)
C2D 0.0292(10) 0.0173(9) 0.0268(10) 0.0081(8) 0.0133(8) 0.0056(7)
C3D 0.0346(11) 0.0213(9) 0.0214(9) 0.0117(8) 0.0114(8) 0.0049(7)
C4D 0.0293(10) 0.0225(10) 0.0249(10) 0.0117(8) 0.0073(8) 0.0066(8)
C5D 0.0294(10) 0.0196(9) 0.0283(10) 0.0111(8) 0.0112(8) 0.0057(8)
C6D 0.0290(10) 0.0179(9) 0.0239(9) 0.0080(8) 0.0110(8) 0.0045(7)
C7D 0.0373(13) 0.0417(14) 0.0312(12) 0.0211(11) 0.0037(10) 0.0044(10)
C8D 0.0275(10) 0.0225(10) 0.0281(10) 0.0096(8) 0.0137(8) 0.0053(8)
C9D 0.0409(13) 0.0293(11) 0.0246(10) 0.0149(10) 0.0126(9) 0.0045(8)
C10D 0.0421(13) 0.0364(13) 0.0277(11) 0.0186(11) 0.0118(10) 0.0042(9)
O1' 0.062(4) 0.028(3) 0.045(3) 0.017(3) 0.015(3) -0.002(2)
O2' 0.069(5) 0.046(4) 0.067(4) 0.025(3) -0.002(3) 0.004(3)
C1' 0.059(6) 0.057(5) 0.051(5) 0.044(5) 0.025(5) 0.017(4)
C2' 0.069(8) 0.044(6) 0.054(10) 0.029(6) 0.024(8) 0.011(7)
O1 0.0467(14) 0.0397(13) 0.128(3) 0.0134(11) 0.0420(16) 0.0124(15)
O2 0.0467(14) 0.0397(13) 0.128(3) 0.0134(11) 0.0420(16) 0.0124(15)
C1 0.0356(19) 0.0272(18) 0.044(2) 0.0150(15) 0.0149(16) 0.0094(16)
C2 0.034(3) 0.037(3) 0.064(6) 0.013(2) 0.027(4) 0.009(4)
O3 0.0506(14) 0.091(2) 0.0718(17) 0.0179(13) 0.0029(12) -0.0209(15)
O4 0.0396(11) 0.0559(13) 0.0631(14) 0.0132(10) 0.0152(10) -0.0105(10)
C3 0.0386(14) 0.0442(16) 0.0551(17) 0.0129(12) 0.0111(13) 0.0005(13)
C4 0.059(2) 0.123(4) 0.084(3) 0.044(2) 0.023(2) -0.011(3)

loop_
_atom_type_symbol
_atom_type_description
_atom_type_scat_dispersion_real
_atom_type_scat_dispersion_imag
_atom_type_scat_source
C C 0.0033 0.0016 'International Tables Vol C Tables 4.2.6.8 and 6.1.1.4'
H H 0.0000 0.0000 'International Tables Vol C Tables 4.2.6.8 and 6.1.1.4'
O O 0.0106 0.0060 'International Tables Vol C Tables 4.2.6.8 and 6.1.1.4'

loop_
_geom_angle_atom_site_label_1
_geom_angle_atom_site_label_2
_geom_angle_atom_site_label_3
_geom_angle
C3A O1A C9A 116.28(16)
C5B O2A C9A 115.63(16)
C3B O1B C9B 115.94(17)
C5C O2B C9B 117.48(16)
C3C O1C C9C 117.46(16)
C5D O2C C9C 115.82(16)
C3D O1D C9D 120.65(16)
C9D O2D C5A 119.84(18)
C10D O3D H3D 109.5
C2A C1A C6A 123.0(2)
C2A C1A H1A 118.5
C6A C1A H1A 118.5
C1A C2A C3A 117.7(2)
C1A C2A C8A 120.8(2)
C3A C2A C8A 121.14(19)
C2A C3A C4A 122.38(19)
C2A C3A O1A 119.78(19)
C4A C3A O1A 117.78(19)
C3A C4A C5A 117.06(19)
C3A C4A C7A 121.3(2)
C5A C4A C7A 121.6(2)
C6A C5A O2D 124.55(19)
C6A C5A C4A 122.5(2)
O2D C5A C4A 112.76(19)
C5A C6A C1A 117.13(19)
C5A C6A C8D 125.11(19)
C1A C6A C8D 117.45(19)
C4A C7A H7A1 109.5
C4A C7A H7A2 109.5
H7A1 C7A H7A2 109.5
C4A C7A H7A3 109.5
H7A1 C7A H7A3 109.5
H7A2 C7A H7A3 109.5
C2A C8A C6B 108.64(17)
C2A C8A H8A1 110.0
C6B C8A H8A1 110.0
C2A C8A H8A2 110.0
C6B C8A H8A2 110.0
H8A1 C8A H8A2 108.3
O1A C9A O2A 112.08(19)
O1A C9A H9A1 109.2
O2A C9A H9A1 109.2
O1A C9A H9A2 109.2
O2A C9A H9A2 109.2
H9A1 C9A H9A2 107.9
C2B C1B C6B 122.0(2)
C2B C1B H1B 119.0
C6B C1B H1B 119.0
C1B C2B C3B 117.76(19)
C1B C2B C8B 122.0(2)
C3B C2B C8B 120.20(19)
C4B C3B C2B 122.8(2)
C4B C3B O1B 117.8(2)
C2B C3B O1B 119.35(19)
C3B C4B C5B 117.2(2)
C3B C4B C7B 121.6(2)
C5B C4B C7B 121.2(2)
C6B C5B C4B 122.5(2)
C6B C5B O2A 119.86(19)
C4B C5B O2A 117.6(2)
C5B C6B C1B 117.69(19)
C5B C6B C8A 120.47(19)
C1B C6B C8A 121.7(2)
C4B C7B H7B1 109.5
C4B C7B H7B2 109.5
H7B1 C7B H7B2 109.5
C4B C7B H7B3 109.5
H7B1 C7B H7B3 109.5
H7B2 C7B H7B3 109.5
C2B C8B C6C 110.35(16)
C2B C8B H8B1 109.6
C6C C8B H8B1 109.6
C2B C8B H8B2 109.6
C6C C8B H8B2 109.6
H8B1 C8B H8B2 108.1
O1B C9B O2B 112.21(19)
O1B C9B H9B1 109.2
O2B C9B H9B1 109.2
O1B C9B H9B2 109.2
O2B C9B H9B2 109.2
H9B1 C9B H9B2 107.9
C6C C1C C2C 122.8(2)
C6C C1C H1C 118.6
C2C C1C H1C 118.6
C1C C2C C3C 117.62(19)
C1C C2C C8C 121.21(19)
C3C C2C C8C 121.01(18)
C2C C3C C4C 122.69(19)
C2C C3C O1C 119.02(18)
C4C C3C O1C 118.22(19)
C3C C4C C5C 116.55(19)
C3C C4C C7C 122.21(19)
C5C C4C C7C 121.22(19)
C6C C5C C4C 123.35(19)
C6C C5C O2B 120.26(18)
C4C C5C O2B 116.26(18)
C1C C6C C5C 117.03(19)
C1C C6C C8B 120.16(19)
C5C C6C C8B 122.62(19)
C4C C7C H7C1 109.5
C4C C7C H7C2 109.5
H7C1 C7C H7C2 109.5
C4C C7C H7C3 109.5
H7C1 C7C H7C3 109.5
H7C2 C7C H7C3 109.5
C2C C8C C6D 110.61(16)
C2C C8C H8C1 109.5
C6D C8C H8C1 109.5
C2C C8C H8C2 109.5
C6D C8C H8C2 109.5
H8C1 C8C H8C2 108.1
O2C C9C O1C 112.73(18)
O2C C9C H9C1 109.0
O1C C9C H9C1 109.0
O2C C9C H9C2 109.0
O1C C9C H9C2 109.0
H9C1 C9C H9C2 107.8
C6D C1D C2D 123.2(2)
C6D C1D H1D 118.4
C2D C1D H1D 118.4
C3D C2D C1D 117.39(19)
C3D C2D C8D 124.06(19)
C1D C2D C8D 118.36(19)
C2D C3D O1D 122.94(19)
C2D C3D C4D 122.42(19)
O1D C3D C4D 114.57(19)
C3D C4D C5D 117.27(19)
C3D C4D C7D 121.3(2)
C5D C4D C7D 121.4(2)
C6D C5D O2C 119.52(18)
C6D C5D C4D 122.23(19)
O2C C5D C4D 118.23(19)
C1D C6D C5D 117.37(19)
C1D C6D C8C 120.65(19)
C5D C6D C8C 121.89(19)
C4D C7D H7D1 109.5
C4D C7D H7D2 109.5
H7D1 C7D H7D2 109.5
C4D C7D H7D3 109.5
H7D1 C7D H7D3 109.5
H7D2 C7D H7D3 109.5
C2D C8D C6A 109.90(17)
C2D C8D H8D1 109.7
C6A C8D H8D1 109.7
C2D C8D H8D2 109.7
C6A C8D H8D2 109.7
H8D1 C8D H8D2 108.2
O2D C9D O1D 112.32(19)
O2D C9D C10D 107.95(19)
O1D C9D C10D 103.03(18)
O2D C9D H9D 111.3(18)
O1D C9D H9D 125.1(15)
C10D C9D H9D 93.6(7)
O4D C10D O3D 124.4(2)
O4D C10D C9D 125.1(2)
O3D C10D C9D 110.5(2)
C1' O2' H2' 109.5
O2' C1' O1' 124.9(9)
O2' C1' C2' 117.8(11)
O1' C1' C2' 117.2(11)
C1' C2' H2A' 109.5
C1' C2' H2B' 109.5
H2A' C2' H2B' 109.5
C1' C2' H2C' 109.5
H2A' C2' H2C' 109.5
H2B' C2' H2C' 109.5
C1 O2 H2 109.5
O1 C1 O2 120.0(4)
O1 C1 C2 125.9(5)
O2 C1 C2 113.4(5)
C1 C2 H2A 109.5
C1 C2 H2B 109.5
H2A C2 H2B 109.5
C1 C2 H2C 109.5
H2A C2 H2C 109.5
H2B C2 H2C 109.5
C3 O4 H4 109.5
O3 C3 O4 121.7(3)
O3 C3 C4 125.2(3)
O4 C3 C4 113.1(3)
C3 C4 H4A 109.5
C3 C4 H4B 109.5
H4A C4 H4B 109.5
C3 C4 H4C 109.5
H4A C4 H4C 109.5
H4B C4 H4C 109.5

loop_
_geom_bond_atom_site_label_1
_geom_bond_atom_site_label_2
_geom_bond_distance
O1A C3A 1.400(3)
O1A C9A 1.415(3)
O2A C5B 1.397(3)
O2A C9A 1.419(3)
O1B C3B 1.400(3)
O1B C9B 1.405(3)
O2B C5C 1.408(2)
O2B C9B 1.436(3)
O1C C3C 1.403(2)
O1C C9C 1.435(3)
O2C C5D 1.400(3)
O2C C9C 1.407(3)
O1D C3D 1.396(2)
O1D C9D 1.425(3)
O2D C9D 1.381(3)
O2D C5A 1.395(3)
O3D C10D 1.305(3)
O3D H3D 0.8400
O4D C10D 1.188(3)
C1A C2A 1.385(3)
C1A C6A 1.393(3)
C1A H1A 0.9500
C2A C3A 1.391(3)
C2A C8A 1.513(3)
C3A C4A 1.396(3)
C4A C5A 1.408(3)
C4A C7A 1.504(3)
C5A C6A 1.390(3)
C6A C8D 1.529(3)
C7A H7A1 0.9800
C7A H7A2 0.9800
C7A H7A3 0.9800
C8A C6B 1.514(3)
C8A H8A1 0.9900
C8A H8A2 0.9900
C9A H9A1 0.9900
C9A H9A2 0.9900
C1B C2B 1.391(3)
C1B C6B 1.395(3)
C1B H1B 0.9500
C2B C3B 1.391(3)
C2B C8B 1.518(3)
C3B C4B 1.388(3)
C4B C5B 1.394(3)
C4B C7B 1.509(3)
C5B C6B 1.392(3)
C7B H7B1 0.9800
C7B H7B2 0.9800
C7B H7B3 0.9800
C8B C6C 1.519(3)
C8B H8B1 0.9900
C8B H8B2 0.9900
C9B H9B1 0.9900
C9B H9B2 0.9900
C1C C6C 1.390(3)
C1C C2C 1.392(3)
C1C H1C 0.9500
C2C C3C 1.393(3)
C2C C8C 1.512(3)
C3C C4C 1.398(3)
C4C C5C 1.399(3)
C4C C7C 1.514(3)
C5C C6C 1.391(3)
C7C H7C1 0.9800
C7C H7C2 0.9800
C7C H7C3 0.9800
C8C C6D 1.515(3)
C8C H8C1 0.9900
C8C H8C2 0.9900
C9C H9C1 0.9900
C9C H9C2 0.9900
C1D C6D 1.383(3)
C1D C2D 1.393(3)
C1D H1D 0.9500
C2D C3D 1.390(3)
C2D C8D 1.513(3)
C3D C4D 1.400(3)
C4D C5D 1.403(3)
C4D C7D 1.498(3)
C5D C6D 1.397(3)
C7D H7D1 0.9800
C7D H7D2 0.9800
C7D H7D3 0.9800
C8D H8D1 0.9900
C8D H8D2 0.9900
C9D C10D 1.537(3)
C9D H9D 1.03(4)
O1' C1' 1.321(11)
O2' C1' 1.281(11)
O2' H2' 0.8400
C1' C2' 1.45(2)
C2' H2A' 0.9800
C2' H2B' 0.9800
C2' H2C' 0.9800
O1 C1 1.193(5)
O2 C1 1.304(5)
O2 H2 0.8400
C1 C2 1.496(10)
C2 H2A 0.9800
C2 H2B 0.9800
C2 H2C 0.9800
O3 C3 1.196(4)
O4 C3 1.316(3)
O4 H4 0.8400
C3 C4 1.473(5)
C4 H4A 0.9800
C4 H4B 0.9800
C4 H4C 0.9800

loop_
_geom_hbond_atom_site_label_D
_geom_hbond_atom_site_label_H
_geom_hbond_atom_site_label_A
_geom_hbond_site_symmetry_A
_geom_hbond_distance_DH
_geom_hbond_distance_HA
_geom_hbond_distance_DA
_geom_hbond_angle_DHA
O4 H4 O1C . 0.84 1.92 2.762(3) 177
O3D H3D O2B 1_556 0.84 1.86 2.695(2) 172
O2' H2' O1' 2_766 0.84 1.76 2.532(9) 151
O2 H2 O4D 2_766 0.84 1.97 2.756(4) 155
C7D H7D1 O1 2_766 0.98 2.46 3.424(3) 168
C9A H9A1 O1 . 0.99 2.44 3.419(4) 169
C7C H7C2 O4D 2_766 0.98 2.63 3.587(4) 165
C2' H2<i>A'</i> C<i>g</i>2 . 0.98 2.55 3.405(6) 146
C2' H2<i>B'</i> C<i>g</i>3 . 0.98 2.52 3.457(8) 159
C2 H2<i>A</i> C<i>g</i>1 . 0.98 2.62 3.394(2) 136
C2 H2<i>B</i> C<i>g</i>4 . 0.98 2.94 3.584(3) 124
C2 H2<i>C</i> C<i>g</i>3 . 0.98 2.75 3.694(4) 163

_cod_database_fobs_code 2242858
